data_1543277
loop_
_publ_author_name
'Vimala, G.'
'Raja, J. Kamal'
'Perumal, P. T.'
'SubbiahPandi, A.'

_publ_section_title
;
 5-Benzoyl-2-(5-bromo-1<i>H</i>-indol-3-yl)-4-(4-methoxyphenyl)-1<i>H</i>-pyrrole-3-carbonitrile
;
_journal_coeditor_code SU4044
_journal_issue 5
_journal_name_full IUCrData
_journal_page_first x160724
_journal_paper_doi 10.1107/S2414314616007240
_journal_volume 1
_journal_year 2016
_chemical_formula_iupac 'C27 H18 Br N3 O2'
_chemical_formula_moiety 'C27 H18 Br N3 O2'
_chemical_formula_sum 'C27 H18 Br N3 O2'
_chemical_formula_weight 496.35
_chemical_name_systematic 5-Benzoyl-2-(5-bromo-1<i>H</i>-indol-3-yl)-4-(4-methoxyphenyl)-1<i>H</i>-pyrrole-3-carbonitrile
_space_group_IT_number 14
_symmetry_cell_setting monoclinic
_symmetry_space_group_name_Hall '-P 2yn'
_symmetry_space_group_name_H-M 'P 1 21/n 1'
_atom_sites_solution_hydrogens geom
_atom_sites_solution_primary direct
_atom_sites_solution_secondary difmap
_audit_creation_method SHELXL-97
_cell_angle_alpha 90.00
_cell_angle_beta 93.284(2)
_cell_angle_gamma 90.00
_cell_formula_units_Z 4
_cell_length_a 14.6503(6)
_cell_length_b 9.6974(3)
_cell_length_c 15.2946(7)
_cell_measurement_reflns_used 2582
_cell_measurement_temperature 293(2)
_cell_measurement_theta_max 25.00
_cell_measurement_theta_min 1.87
_cell_volume 2169.33(15)
_computing_cell_refinement
;
APEX2 and SAINT (Bruker, 2004)
;
_computing_data_collection
;
APEX2 (Bruker, 2004)
;
_computing_data_reduction
;
SAINT and XPREP (Bruker, 2004)
;
_computing_molecular_graphics
;
PLATON (Spek, 2009)
;
_computing_publication_material
;
SHELXL97 (Sheldrick, 2008) and PLATON (Spek, 2009)
;
_computing_structure_refinement
;
SHELXL97 (Sheldrick, 2008)
;
_computing_structure_solution
;
SHELXS97 (Sheldrick, 2008)
;
_diffrn_ambient_temperature 293(2)
_diffrn_measured_fraction_theta_full 1.000
_diffrn_measured_fraction_theta_max 1.000
_diffrn_measurement_device_type 'Bruker Kappa APEXII CCD'
_diffrn_measurement_method '\w and \f scan'
_diffrn_radiation_monochromator graphite
_diffrn_radiation_source 'fine-focus sealed tube'
_diffrn_radiation_type MoK\a
_diffrn_radiation_wavelength 0.71073
_diffrn_reflns_av_R_equivalents 0.0466
_diffrn_reflns_av_sigmaI/netI 0.0368
_diffrn_reflns_limit_h_max 17
_diffrn_reflns_limit_h_min -17
_diffrn_reflns_limit_k_max 11
_diffrn_reflns_limit_k_min -11
_diffrn_reflns_limit_l_max 18
_diffrn_reflns_limit_l_min -18
_diffrn_reflns_number 26857
_diffrn_reflns_theta_full 25.00
_diffrn_reflns_theta_max 25.00
_diffrn_reflns_theta_min 1.87
_exptl_absorpt_coefficient_mu 1.926
_exptl_absorpt_correction_T_max 0.680
_exptl_absorpt_correction_T_min 0.636
_exptl_absorpt_correction_type multi-scan
_exptl_absorpt_process_details
;
(SADABS; Bruker, 2004)
;
_exptl_crystal_colour yellow
_exptl_crystal_density_diffrn 1.520
_exptl_crystal_density_method 'not measured'
_exptl_crystal_description block
_exptl_crystal_F_000 1008
_exptl_crystal_size_max 0.24
_exptl_crystal_size_mid 0.22
_exptl_crystal_size_min 0.20
_refine_diff_density_max 0.273
_refine_diff_density_min -0.545
_refine_ls_extinction_method none
_refine_ls_goodness_of_fit_ref 0.780
_refine_ls_hydrogen_treatment constr
_refine_ls_matrix_type full
_refine_ls_number_parameters 298
_refine_ls_number_reflns 3823
_refine_ls_number_restraints 0
_refine_ls_restrained_S_all 0.780
_refine_ls_R_factor_all 0.0692
_refine_ls_R_factor_gt 0.0353
_refine_ls_shift/su_max 0.001
_refine_ls_shift/su_mean 0.000
_refine_ls_structure_factor_coef Fsqd
_refine_ls_weighting_details 'calc w=1/[\s^2^(Fo^2^)+(0.1132P)^2^+1.1029P] where P=(Fo^2^+2Fc^2^)/3'
_refine_ls_weighting_scheme calc
_refine_ls_wR_factor_gt 0.1025
_refine_ls_wR_factor_ref 0.1386
_reflns_number_gt 2582
_reflns_number_total 3823
_reflns_threshold_expression >2sigma(I)
_cod_data_source_file su4044sup1.cif
_cod_data_source_block I
_cod_original_sg_symbol_H-M 'P 21/n'
_cod_database_code 1543277

loop_
_symmetry_equiv_pos_as_xyz
'x, y, z'
'-x+1/2, y+1/2, -z+1/2'
'-x, -y, -z'
'x-1/2, -y-1/2, z-1/2'

loop_
_atom_site_type_symbol
_atom_site_label
_atom_site_fract_x
_atom_site_fract_y
_atom_site_fract_z
_atom_site_U_iso_or_equiv
_atom_site_adp_type
_atom_site_calc_flag
_atom_site_refinement_flags
_atom_site_occupancy
_atom_site_symmetry_multiplicity
Br Br 0.30324(3) -0.25826(4) 0.72049(3) 0.0638(2) Uani d . 1 1
O O2 1.10059(16) 0.3663(2) 0.55850(18) 0.0562(7) Uani d . 1 1
N N1 0.3744(2) 0.2552(2) 0.5243(2) 0.0454(7) Uani d . 1 1
H H1 0.3391 0.3156 0.4989 0.055 Uiso calc R 1 1
N N2 0.63376(17) 0.0077(2) 0.62556(17) 0.0380(6) Uani d . 1 1
H H2 0.6021 -0.0643 0.6364 0.046 Uiso calc R 1 1
O O1 0.73519(18) -0.2198(2) 0.66235(19) 0.0591(7) Uani d . 1 1
C C6 0.4113(2) -0.0522(3) 0.6453(2) 0.0382(7) Uani d . 1 1
H H6 0.4609 -0.1028 0.6683 0.046 Uiso calc R 1 1
C C13 0.8450(2) 0.2048(3) 0.6045(2) 0.0341(7) Uani d . 1 1
C C7 0.4242(2) 0.0693(3) 0.5988(2) 0.0345(7) Uani d . 1 1
C C2 0.3459(2) 0.1408(3) 0.5665(2) 0.0393(8) Uani d . 1 1
C C17 0.9914(2) 0.1932(3) 0.5422(2) 0.0442(8) Uani d . 1 1
H H17 1.0320 0.1457 0.5087 0.053 Uiso calc R 1 1
C C9 0.5976(2) 0.1268(3) 0.5936(2) 0.0354(7) Uani d . 1 1
C C18 0.9077(2) 0.1372(3) 0.5559(2) 0.0409(8) Uani d . 1 1
H H18 0.8927 0.0515 0.5318 0.049 Uiso calc R 1 1
C C21 0.8702(2) -0.0997(3) 0.7049(2) 0.0408(8) Uani d . 1 1
N N3 0.6659(2) 0.4599(3) 0.5252(3) 0.0697(10) Uani d . 1 1
C C4 0.2471(2) -0.0223(4) 0.6240(2) 0.0451(8) Uani d . 1 1
H H4 0.1886 -0.0547 0.6331 0.054 Uiso calc R 1 1
C C10 0.6715(2) 0.2150(3) 0.5857(2) 0.0360(7) Uani d . 1 1
C C20 0.7756(2) -0.1084(3) 0.6680(2) 0.0406(8) Uani d . 1 1
C C12 0.7530(2) 0.1458(3) 0.6133(2) 0.0353(7) Uani d . 1 1
C C15 0.9552(2) 0.3886(3) 0.6267(2) 0.0444(8) Uani d . 1 1
H H15 0.9710 0.4735 0.6515 0.053 Uiso calc R 1 1
C C14 0.8703(2) 0.3318(3) 0.6391(2) 0.0437(8) Uani d . 1 1
H H14 0.8292 0.3803 0.6716 0.052 Uiso calc R 1 1
C C19 0.7273(2) 0.0155(3) 0.6386(2) 0.0372(7) Uani d . 1 1
C C5 0.3234(2) -0.0953(3) 0.6562(2) 0.0422(8) Uani d . 1 1
C C16 1.0161(2) 0.3191(3) 0.5777(2) 0.0406(8) Uani d . 1 1
C C3 0.2583(2) 0.0967(4) 0.5790(2) 0.0464(9) Uani d . 1 1
H H3 0.2080 0.1472 0.5572 0.056 Uiso calc R 1 1
C C22 0.9322(3) -0.2039(4) 0.6870(2) 0.0512(9) Uani d . 1 1
H H22 0.9132 -0.2779 0.6518 0.061 Uiso calc R 1 1
C C26 0.8999(2) 0.0074(3) 0.7592(2) 0.0464(8) Uani d . 1 1
H H26 0.8597 0.0776 0.7724 0.056 Uiso calc R 1 1
C C1 0.4662(3) 0.2596(3) 0.5283(2) 0.0441(9) Uani d . 1 1
H H1A 0.5008 0.3284 0.5038 0.053 Uiso calc R 1 1
C C8 0.5016(2) 0.1482(3) 0.5737(2) 0.0368(7) Uani d . 1 1
C C25 0.9885(3) 0.0102(4) 0.7935(3) 0.0573(10) Uani d . 1 1
H H25 1.0076 0.0816 0.8309 0.069 Uiso calc R 1 1
C C24 1.0489(3) -0.0906(5) 0.7736(3) 0.0643(11) Uani d . 1 1
H H24 1.1093 -0.0861 0.7958 0.077 Uiso calc R 1 1
C C11 0.6677(2) 0.3509(3) 0.5522(2) 0.0456(8) Uani d . 1 1
C C27 1.1307(3) 0.4935(4) 0.5947(3) 0.0597(10) Uani d . 1 1
H H27A 1.1907 0.5138 0.5760 0.090 Uiso calc R 1 1
H H27B 1.1326 0.4879 0.6574 0.090 Uiso calc R 1 1
H H27C 1.0892 0.5652 0.5752 0.090 Uiso calc R 1 1
C C23 1.0206(3) -0.1980(4) 0.7209(3) 0.0630(11) Uani d . 1 1
H H23 1.0616 -0.2673 0.7080 0.076 Uiso calc R 1 1

loop_
_atom_site_aniso_label
_atom_site_aniso_U_11
_atom_site_aniso_U_22
_atom_site_aniso_U_33
_atom_site_aniso_U_12
_atom_site_aniso_U_13
_atom_site_aniso_U_23
Br 0.0542(3) 0.0555(3) 0.0818(4) -0.01062(17) 0.0039(2) 0.02027(19)
O2 0.0395(14) 0.0513(14) 0.0787(18) -0.0067(11) 0.0114(13) -0.0024(13)
N1 0.0445(18) 0.0371(15) 0.0539(18) 0.0096(12) -0.0047(14) 0.0085(12)
N2 0.0366(15) 0.0292(13) 0.0484(17) -0.0014(11) 0.0045(12) 0.0051(11)
O1 0.0560(17) 0.0371(13) 0.083(2) -0.0042(12) -0.0047(14) 0.0106(12)
C6 0.0348(18) 0.0372(17) 0.042(2) 0.0037(14) -0.0001(14) 0.0013(14)
C13 0.0371(18) 0.0303(15) 0.0353(18) 0.0019(13) 0.0035(14) 0.0028(13)
C7 0.0352(17) 0.0335(16) 0.0349(18) 0.0049(13) 0.0030(13) -0.0003(13)
C2 0.042(2) 0.0361(17) 0.0397(19) 0.0036(14) -0.0005(15) -0.0030(14)
C17 0.0365(19) 0.0405(18) 0.057(2) 0.0061(15) 0.0120(16) -0.0051(16)
C9 0.0394(18) 0.0328(16) 0.0346(18) 0.0045(14) 0.0074(14) -0.0004(13)
C18 0.042(2) 0.0319(16) 0.049(2) 0.0008(14) 0.0069(16) -0.0046(14)
C21 0.044(2) 0.0342(17) 0.044(2) 0.0043(14) 0.0062(15) 0.0113(15)
N3 0.059(2) 0.0448(19) 0.107(3) 0.0062(15) 0.020(2) 0.0261(18)
C4 0.0330(19) 0.054(2) 0.048(2) 0.0005(15) 0.0032(15) -0.0014(16)
C10 0.0372(18) 0.0324(15) 0.0390(19) 0.0033(13) 0.0076(14) 0.0031(13)
C20 0.044(2) 0.0326(17) 0.045(2) 0.0013(15) 0.0078(16) 0.0032(14)
C12 0.0395(18) 0.0317(15) 0.0352(18) 0.0004(13) 0.0068(14) -0.0010(13)
C15 0.048(2) 0.0341(17) 0.052(2) -0.0073(15) 0.0062(16) -0.0064(15)
C14 0.043(2) 0.0388(18) 0.051(2) 0.0026(15) 0.0121(16) -0.0063(15)
C19 0.0353(18) 0.0347(16) 0.042(2) 0.0007(13) 0.0036(14) 0.0016(13)
C5 0.044(2) 0.0406(18) 0.042(2) -0.0012(15) 0.0031(15) -0.0001(14)
C16 0.0329(18) 0.0396(18) 0.049(2) 0.0024(14) 0.0003(15) 0.0053(15)
C3 0.0358(19) 0.052(2) 0.051(2) 0.0076(16) -0.0049(16) -0.0040(17)
C22 0.056(2) 0.0422(19) 0.056(2) 0.0091(17) 0.0079(19) 0.0051(16)
C26 0.050(2) 0.0430(18) 0.047(2) 0.0057(16) 0.0055(17) 0.0042(15)
C1 0.046(2) 0.0381(19) 0.048(2) -0.0013(15) 0.0048(17) 0.0071(15)
C8 0.0403(19) 0.0304(15) 0.0398(19) 0.0042(13) 0.0041(14) 0.0013(13)
C25 0.056(3) 0.066(2) 0.049(2) -0.006(2) -0.0010(19) 0.0026(19)
C24 0.047(2) 0.087(3) 0.059(3) 0.004(2) -0.0001(19) 0.021(2)
C11 0.040(2) 0.043(2) 0.056(2) 0.0024(15) 0.0120(16) 0.0042(16)
C27 0.049(2) 0.055(2) 0.076(3) -0.0152(18) 0.004(2) 0.0027(19)
C23 0.047(2) 0.065(2) 0.078(3) 0.023(2) 0.008(2) 0.013(2)

loop_
_atom_type_symbol
_atom_type_description
_atom_type_scat_dispersion_real
_atom_type_scat_dispersion_imag
_atom_type_scat_source
C C 0.0033 0.0016 'International Tables Vol C Tables 4.2.6.8 and 6.1.1.4'
H H 0.0000 0.0000 'International Tables Vol C Tables 4.2.6.8 and 6.1.1.4'
N N 0.0061 0.0033 'International Tables Vol C Tables 4.2.6.8 and 6.1.1.4'
O O 0.0106 0.0060 'International Tables Vol C Tables 4.2.6.8 and 6.1.1.4'
Br Br -0.2901 2.4595 'International Tables Vol C Tables 4.2.6.8 and 6.1.1.4'

loop_
_geom_angle_atom_site_label_1
_geom_angle_atom_site_label_2
_geom_angle_atom_site_label_3
_geom_angle
C16 O2 C27 118.3(3)
C1 N1 C2 109.8(3)
C1 N1 H1 125.1
C2 N1 H1 125.1
C9 N2 C19 111.9(3)
C9 N2 H2 124.1
C19 N2 H2 124.1
C5 C6 C7 118.4(3)
C5 C6 H6 120.8
C7 C6 H6 120.8
C18 C13 C14 117.2(3)
C18 C13 C12 120.2(3)
C14 C13 C12 122.4(3)
C6 C7 C2 117.7(3)
C6 C7 C8 135.9(3)
C2 C7 C8 106.4(3)
N1 C2 C3 129.3(3)
N1 C2 C7 107.6(3)
C3 C2 C7 123.1(3)
C18 C17 C16 120.7(3)
C18 C17 H17 119.7
C16 C17 H17 119.7
N2 C9 C10 105.4(3)
N2 C9 C8 124.0(3)
C10 C9 C8 130.6(3)
C17 C18 C13 121.6(3)
C17 C18 H18 119.2
C13 C18 H18 119.2
C26 C21 C22 118.4(3)
C26 C21 C20 122.0(3)
C22 C21 C20 119.6(3)
C3 C4 C5 119.6(3)
C3 C4 H4 120.2
C5 C4 H4 120.2
C9 C10 C12 109.3(3)
C9 C10 C11 126.1(3)
C12 C10 C11 124.5(3)
O1 C20 C19 118.7(3)
O1 C20 C21 121.1(3)
C19 C20 C21 120.2(3)
C19 C12 C10 106.2(3)
C19 C12 C13 130.1(3)
C10 C12 C13 123.3(3)
C16 C15 C14 119.7(3)
C16 C15 H15 120.1
C14 C15 H15 120.1
C15 C14 C13 121.7(3)
C15 C14 H14 119.1
C13 C14 H14 119.1
N2 C19 C12 107.1(3)
N2 C19 C20 117.6(3)
C12 C19 C20 135.1(3)
C6 C5 C4 122.9(3)
C6 C5 Br 119.5(2)
C4 C5 Br 117.6(3)
O2 C16 C15 125.2(3)
O2 C16 C17 115.7(3)
C15 C16 C17 119.1(3)
C4 C3 C2 118.4(3)
C4 C3 H3 120.8
C2 C3 H3 120.8
C23 C22 C21 120.5(4)
C23 C22 H22 119.7
C21 C22 H22 119.7
C25 C26 C21 120.1(3)
C25 C26 H26 119.9
C21 C26 H26 119.9
N1 C1 C8 110.3(3)
N1 C1 H1A 124.8
C8 C1 H1A 124.8
C1 C8 C9 124.0(3)
C1 C8 C7 105.9(3)
C9 C8 C7 130.0(3)
C24 C25 C26 120.7(4)
C24 C25 H25 119.6
C26 C25 H25 119.6
C25 C24 C23 120.0(4)
C25 C24 H24 120.0
C23 C24 H24 120.0
N3 C11 C10 179.0(4)
O2 C27 H27A 109.5
O2 C27 H27B 109.5
H27A C27 H27B 109.5
O2 C27 H27C 109.5
H27A C27 H27C 109.5
H27B C27 H27C 109.5
C24 C23 C22 120.2(4)
C24 C23 H23 119.9
C22 C23 H23 119.9

loop_
_geom_bond_atom_site_label_1
_geom_bond_atom_site_label_2
_geom_bond_distance
Br C5 1.893(3)
O2 C16 1.368(4)
O2 C27 1.411(4)
N1 C1 1.343(5)
N1 C2 1.361(4)
N1 H1 0.8600
N2 C9 1.350(4)
N2 C19 1.376(4)
N2 H2 0.8600
O1 C20 1.233(4)
C6 C5 1.373(4)
C6 C7 1.394(4)
C6 H6 0.9300
C13 C18 1.380(4)
C13 C14 1.383(4)
C13 C12 1.477(4)
C7 C2 1.406(4)
C7 C8 1.438(4)
C2 C3 1.376(5)
C17 C18 1.368(4)
C17 C16 1.376(5)
C17 H17 0.9300
C9 C10 1.391(4)
C9 C8 1.437(4)
C18 H18 0.9300
C21 C26 1.384(5)
C21 C22 1.395(5)
C21 C20 1.469(5)
N3 C11 1.134(4)
C4 C3 1.358(5)
C4 C5 1.390(5)
C4 H4 0.9300
C10 C12 1.412(4)
C10 C11 1.415(4)
C20 C19 1.452(4)
C12 C19 1.380(4)
C15 C16 1.374(5)
C15 C14 1.383(4)
C15 H15 0.9300
C14 H14 0.9300
C3 H3 0.9300
C22 C23 1.369(5)
C22 H22 0.9300
C26 C25 1.373(5)
C26 H26 0.9300
C1 C8 1.369(4)
C1 H1A 0.9300
C25 C24 1.364(6)
C25 H25 0.9300
C24 C23 1.367(6)
C24 H24 0.9300
C27 H27A 0.9600
C27 H27B 0.9600
C27 H27C 0.9600
C23 H23 0.9300

loop_
_geom_hbond_atom_site_label_D
_geom_hbond_atom_site_label_H
_geom_hbond_atom_site_label_A
_geom_hbond_site_symmetry_A
_geom_hbond_distance_DH
_geom_hbond_distance_HA
_geom_hbond_distance_DA
_geom_hbond_angle_DHA
N1 H1 N3 3_666 0.86 2.21 2.916(4) 140

loop_
_geom_torsion_atom_site_label_1
_geom_torsion_atom_site_label_2
_geom_torsion_atom_site_label_3
_geom_torsion_atom_site_label_4
_geom_torsion
C5 C6 C7 C2 0.5(4)
C5 C6 C7 C8 179.6(3)
C1 N1 C2 C3 179.3(3)
C1 N1 C2 C7 0.0(4)
C6 C7 C2 N1 179.6(3)
C8 C7 C2 N1 0.3(3)
C6 C7 C2 C3 0.2(5)
C8 C7 C2 C3 -179.1(3)
C19 N2 C9 C10 0.1(4)
C19 N2 C9 C8 180.0(3)
C16 C17 C18 C13 0.7(5)
C14 C13 C18 C17 -0.1(5)
C12 C13 C18 C17 176.0(3)
N2 C9 C10 C12 0.3(3)
C8 C9 C10 C12 -179.6(3)
N2 C9 C10 C11 177.9(3)
C8 C9 C10 C11 -2.0(6)
C26 C21 C20 O1 -140.4(3)
C22 C21 C20 O1 37.9(5)
C26 C21 C20 C19 38.7(5)
C22 C21 C20 C19 -143.0(3)
C9 C10 C12 C19 -0.6(4)
C11 C10 C12 C19 -178.2(3)
C9 C10 C12 C13 173.3(3)
C11 C10 C12 C13 -4.3(5)
C18 C13 C12 C19 51.9(5)
C14 C13 C12 C19 -132.2(4)
C18 C13 C12 C10 -120.4(3)
C14 C13 C12 C10 55.5(4)
C16 C15 C14 C13 1.0(5)
C18 C13 C14 C15 -0.8(5)
C12 C13 C14 C15 -176.8(3)
C9 N2 C19 C12 -0.4(4)
C9 N2 C19 C20 -176.5(3)
C10 C12 C19 N2 0.6(4)
C13 C12 C19 N2 -172.7(3)
C10 C12 C19 C20 175.6(4)
C13 C12 C19 C20 2.3(6)
O1 C20 C19 N2 15.1(5)
C21 C20 C19 N2 -164.1(3)
O1 C20 C19 C12 -159.6(4)
C21 C20 C19 C12 21.3(6)
C7 C6 C5 C4 -0.8(5)
C7 C6 C5 Br -179.0(2)
C3 C4 C5 C6 0.4(5)
C3 C4 C5 Br 178.7(3)
C27 O2 C16 C15 3.1(5)
C27 O2 C16 C17 -178.5(3)
C14 C15 C16 O2 177.8(3)
C14 C15 C16 C17 -0.4(5)
C18 C17 C16 O2 -178.8(3)
C18 C17 C16 C15 -0.4(5)
C5 C4 C3 C2 0.3(5)
N1 C2 C3 C4 -179.9(3)
C7 C2 C3 C4 -0.7(5)
C26 C21 C22 C23 -1.6(5)
C20 C21 C22 C23 -179.9(3)
C22 C21 C26 C25 0.5(5)
C20 C21 C26 C25 178.8(3)
C2 N1 C1 C8 -0.3(4)
N1 C1 C8 C9 -176.5(3)
N1 C1 C8 C7 0.4(4)
N2 C9 C8 C1 -168.9(3)
C10 C9 C8 C1 11.0(5)
N2 C9 C8 C7 15.1(5)
C10 C9 C8 C7 -165.0(3)
C6 C7 C8 C1 -179.6(4)
C2 C7 C8 C1 -0.4(3)
C6 C7 C8 C9 -3.0(6)
C2 C7 C8 C9 176.2(3)
C21 C26 C25 C24 1.2(6)
C26 C25 C24 C23 -2.0(6)
C9 C10 C11 N3 -17E1(10)
C12 C10 C11 N3 1E1(2)
C25 C24 C23 C22 0.9(6)
C21 C22 C23 C24 0.8(6)

_cod_database_fobs_code 1543277
